data_7123851
loop_
_publ_author_name
'Meng, Yan-Yu'
'Si, Xiao-Ju'
'Song, Yuan-Yuan'
'Zhou, Hui-Min'
'Xu, Fen'

_publ_section_title
;
 Palladium-Catalyzed Decarbonylative Annulation of Phthalimides with
 Arynes: Direct Construction of Phenanthridinones
;
_journal_name_full 'Chemical Communications'
_journal_paper_doi 10.1039/C9CC04868E
_journal_year 2019
_chemical_formula_moiety '0.08(C34 H25 N2 O P Pd)'
_chemical_formula_sum 'C2.67 H1.96 N0.16 O0.08 P0.08 Pd0.08'
_chemical_formula_weight 48.23
_space_group_crystal_system monoclinic
_space_group_IT_number 14
_space_group_name_Hall '-P 2ybc'
_space_group_name_H-M_alt 'P 1 21/c 1'
_symmetry_space_group_name_Hall '-P 2ybc'
_symmetry_space_group_name_H-M 'P 1 21/c 1'
_atom_sites_solution_hydrogens geom
_atom_sites_solution_primary dual
_audit_creation_date 2019-04-28
_audit_creation_method
;
Olex2 1.2
(compiled 2018.05.29 svn.r3508 for OlexSys, GUI svn.r5506)
;
_audit_update_record
;
2019-06-20 deposited with the CCDC.    2019-07-15 downloaded from the CCDC.
;
_cell_angle_alpha 90
_cell_angle_beta 102.007(2)
_cell_angle_gamma 90
_cell_formula_units_Z 51
_cell_length_a 8.88834(18)
_cell_length_b 18.6381(4)
_cell_length_c 16.8048(3)
_cell_measurement_reflns_used 6510
_cell_measurement_temperature 294(2)
_cell_measurement_theta_max 73.4350
_cell_measurement_theta_min 5.0730
_cell_volume 2723.01(10)
_computing_cell_refinement 'CrysAlisPro 1.171.38.46 (Rigaku OD, 2015)'
_computing_data_collection 'CrysAlisPro 1.171.38.46 (Rigaku OD, 2015)'
_computing_data_reduction 'CrysAlisPro 1.171.38.46 (Rigaku OD, 2015)'
_computing_molecular_graphics 'Olex2 (Dolomanov et al., 2009)'
_computing_publication_material 'Olex2 (Dolomanov et al., 2009)'
_computing_structure_refinement 'ShelXL (Sheldrick, 2015)'
_computing_structure_solution 'ShelXT (Sheldrick, 2015)'
_diffrn_ambient_temperature 294(2)
_diffrn_detector 'CCD plate'
_diffrn_detector_area_resol_mean 5.3031
_diffrn_detector_type AtlasS2
_diffrn_measured_fraction_theta_full 1.000
_diffrn_measured_fraction_theta_max 0.975
_diffrn_measurement_details
;
List of Runs (angles in degrees, time in seconds):

  # Type    Start    End  Width  t~exp~   \w     \q     \k     \f   Frames
#--------------------------------------------------------------------------
  1  \w    -50.00  31.00   1.00    1.59    --  -40.80  38.00  30.00   81
  2  \w     44.00  95.00   1.00    1.59    --   40.80-125.00  60.00   51
  3  \w     31.00  71.00   1.00    6.36    --  107.14 -77.00 120.00   40
  4  \w     38.00 117.00   1.00    6.36    --  107.14-125.00  90.00   79
  5  \w    103.00 134.00   1.00    6.36    --  107.14 -77.00 120.00   31
  6  \w    128.00 177.00   1.00    6.36    --  107.14  45.00 -60.00   49
  7  \w    126.00 177.00   1.00    6.36    --  107.14  45.00-150.00   51
  8  \w    117.00 168.00   1.00    6.36    --  107.14  45.00 -90.00   51
  9  \w     83.00 109.00   1.00    6.36    --  107.14  45.00-150.00   26
 10  \w     81.00 112.00   1.00    6.36    --  107.14  45.00 -90.00   31
 11  \w     83.00 109.00   1.00    6.36    --  107.14  45.00 -60.00   26
 12  \w     38.00 102.00   1.00    6.36    --  107.14 -95.00-180.00   64
 13  \w   -102.00 -75.00   1.00    1.59    --  -40.80-143.00 -55.00   27
 14  \w   -106.00 -17.00   1.00    1.59    --  -40.80 -57.00-120.00   89
;
_diffrn_measurement_device 'four-circle diffractometer'
_diffrn_measurement_device_type 'SuperNova, Dual, Cu at zero, AtlasS2'
_diffrn_measurement_method '\w scans'
_diffrn_orient_matrix_type 'CrysAlisPro convention (1999,Acta A55,543-557)'
_diffrn_orient_matrix_UB_11 0.0181314000
_diffrn_orient_matrix_UB_12 -0.0723546000
_diffrn_orient_matrix_UB_13 0.0453737000
_diffrn_orient_matrix_UB_21 0.0129892000
_diffrn_orient_matrix_UB_22 0.0397325000
_diffrn_orient_matrix_UB_23 0.0815447000
_diffrn_orient_matrix_UB_31 -0.1757291000
_diffrn_orient_matrix_UB_32 -0.0045337000
_diffrn_orient_matrix_UB_33 -0.0089923000
_diffrn_radiation_monochromator mirror
_diffrn_radiation_probe x-ray
_diffrn_radiation_type CuK\a
_diffrn_radiation_wavelength 1.54184
_diffrn_reflns_av_R_equivalents 0.0298
_diffrn_reflns_av_unetI/netI 0.0398
_diffrn_reflns_Laue_measured_fraction_full 1.000
_diffrn_reflns_Laue_measured_fraction_max 0.975
_diffrn_reflns_limit_h_max 7
_diffrn_reflns_limit_h_min -11
_diffrn_reflns_limit_k_max 22
_diffrn_reflns_limit_k_min -21
_diffrn_reflns_limit_l_max 20
_diffrn_reflns_limit_l_min -15
_diffrn_reflns_number 10992
_diffrn_reflns_point_group_measured_fraction_full 1.000
_diffrn_reflns_point_group_measured_fraction_max 0.975
_diffrn_reflns_theta_full 67.684
_diffrn_reflns_theta_max 73.503
_diffrn_reflns_theta_min 3.585
_diffrn_source 'micro-focus sealed X-ray tube'
_diffrn_source_type 'SuperNova (Cu) X-ray Source'
_exptl_absorpt_coefficient_mu 6.288
_exptl_absorpt_correction_T_max 1.00000
_exptl_absorpt_correction_T_min 0.43170
_exptl_absorpt_correction_type multi-scan
_exptl_absorpt_process_details
;
CrysAlisPro 1.171.38.46 (Rigaku Oxford Diffraction, 2015)
Empirical absorption correction using spherical harmonics,
 implemented in SCALE3 ABSPACK scaling algorithm.
;
_exptl_crystal_colour red
_exptl_crystal_density_diffrn 1.500
_exptl_crystal_description prism
_exptl_crystal_F_000 1248
_exptl_crystal_size_max 0.26
_exptl_crystal_size_mid 0.24
_exptl_crystal_size_min 0.24
_refine_diff_density_max 0.427
_refine_diff_density_min -0.539
_refine_diff_density_rms 0.059
_refine_ls_extinction_method none
_refine_ls_goodness_of_fit_ref 1.054
_refine_ls_hydrogen_treatment constr
_refine_ls_matrix_type full
_refine_ls_number_parameters 352
_refine_ls_number_reflns 5342
_refine_ls_number_restraints 0
_refine_ls_restrained_S_all 1.054
_refine_ls_R_factor_all 0.0353
_refine_ls_R_factor_gt 0.0309
_refine_ls_shift/su_max 0.001
_refine_ls_shift/su_mean 0.000
_refine_ls_structure_factor_coef Fsqd
_refine_ls_weighting_details 'w=1/[\s^2^(Fo^2^)+(0.0361P)^2^+0.2055P] where P=(Fo^2^+2Fc^2^)/3'
_refine_ls_weighting_scheme calc
_refine_ls_wR_factor_gt 0.0757
_refine_ls_wR_factor_ref 0.0787
_reflns_Friedel_coverage 0.000
_reflns_number_gt 4789
_reflns_number_total 5342
_reflns_threshold_expression 'I > 2\s(I)'
_cod_data_source_file c9cc04868e2.cif
_cod_data_source_block sxj-s-504-tm1
_cod_original_cell_volume 2723.00(10)
_cod_database_code 7123851
_shelx_shelxl_version_number 2018/1
_chemical_oxdiff_formula 'C H O N'
_shelx_space_group_comment
;
The symmetry employed for this shelxl refinement is uniquely defined
by the following loop, which should always be used as a source of
symmetry information in preference to the above space-group names.
They are only intended as comments.
;
_shelx_estimated_absorpt_t_max 0.314
_shelx_estimated_absorpt_t_min 0.292
_reflns_odcompleteness_completeness 99.90
_reflns_odcompleteness_iscentric 1
_reflns_odcompleteness_theta 66.97
_olex2_refinement_description
;
1. Fixed Uiso
 At 1.2 times of:
  All C(H) groups
2.a Aromatic/amide H refined with riding coordinates:
 C2(H2), C3(H3), C4(H4), C5(H5), C6(H6), C8(H8), C9(H9), C10(H10), C11(H11),
 C12(H12), C14(H14), C15(H15), C16(H16), C17(H17), C18(H18), C20(H20), C21(H21),
  C22(H22), C23(H23), C27(H27), C28(H28), C29(H29), C32(H32), C33(H33), C34(H34)
;
_olex2_submission_special_instructions 'No special instructions were received'
_oxdiff_exptl_absorpt_empirical_details
;
Empirical correction (ABSPACK) includes:
- Absorption correction using spherical harmonics
- Frame scaling
;
_oxdiff_exptl_absorpt_empirical_full_max 1.676
_oxdiff_exptl_absorpt_empirical_full_min 0.592

loop_
_space_group_symop_operation_xyz
'x, y, z'
'-x, y+1/2, -z+1/2'
'-x, -y, -z'
'x, -y-1/2, z-1/2'

loop_
_atom_site_label
_atom_site_type_symbol
_atom_site_fract_x
_atom_site_fract_y
_atom_site_fract_z
_atom_site_U_iso_or_equiv
_atom_site_adp_type
_atom_site_occupancy
_atom_site_site_symmetry_order
_atom_site_calc_flag
_atom_site_refinement_flags_posn
C1 C 0.4910(3) 0.47394(14) 0.82866(15) 0.0394(5) Uani 1 1 d .
C2 C 0.5920(3) 0.52152(16) 0.87607(18) 0.0483(6) Uani 1 1 d .
H2 H 0.604264 0.567630 0.857244 0.058 Uiso 1 1 calc R
C3 C 0.6745(4) 0.4999(2) 0.9517(2) 0.0616(8) Uani 1 1 d .
H3 H 0.743966 0.531363 0.982969 0.074 Uiso 1 1 calc R
C4 C 0.6542(4) 0.4319(2) 0.9811(2) 0.0645(9) Uani 1 1 d .
H4 H 0.709659 0.417804 1.031892 0.077 Uiso 1 1 calc R
C5 C 0.5522(4) 0.38535(19) 0.9352(2) 0.0616(8) Uani 1 1 d .
H5 H 0.537052 0.339989 0.955245 0.074 Uiso 1 1 calc R
C6 C 0.4720(4) 0.40590(16) 0.85911(19) 0.0505(6) Uani 1 1 d .
H6 H 0.404251 0.373790 0.827846 0.061 Uiso 1 1 calc R
C7 C 0.4777(3) 0.56704(15) 0.68496(16) 0.0391(5) Uani 1 1 d .
C8 C 0.5383(3) 0.55431(17) 0.61639(17) 0.0453(6) Uani 1 1 d .
H8 H 0.534001 0.508371 0.594422 0.054 Uiso 1 1 calc R
C9 C 0.4846(3) 0.63626(16) 0.71656(18) 0.0462(6) Uani 1 1 d .
H9 H 0.444426 0.645594 0.762378 0.055 Uiso 1 1 calc R
C10 C 0.5506(4) 0.69128(17) 0.6805(2) 0.0552(7) Uani 1 1 d .
H10 H 0.554550 0.737357 0.702082 0.066 Uiso 1 1 calc R
C11 C 0.6110(4) 0.67789(19) 0.6122(2) 0.0581(8) Uani 1 1 d .
H11 H 0.655284 0.714952 0.587901 0.070 Uiso 1 1 calc R
C12 C 0.6053(4) 0.60954(18) 0.5803(2) 0.0544(7) Uani 1 1 d .
H12 H 0.646332 0.600388 0.534759 0.065 Uiso 1 1 calc R
C13 C 0.2086(3) 0.53737(15) 0.74742(16) 0.0417(5) Uani 1 1 d .
C14 C 0.1343(4) 0.59146(18) 0.6972(2) 0.0561(7) Uani 1 1 d .
H14 H 0.175835 0.607686 0.654097 0.067 Uiso 1 1 calc R
C15 C -0.0007(4) 0.6215(2) 0.7106(3) 0.0701(10) Uani 1 1 d .
H15 H -0.049417 0.657494 0.676349 0.084 Uiso 1 1 calc R
C16 C -0.0624(4) 0.5985(3) 0.7739(3) 0.0808(13) Uani 1 1 d .
H16 H -0.153225 0.618706 0.782722 0.097 Uiso 1 1 calc R
C17 C 0.0096(4) 0.5455(3) 0.8245(3) 0.0818(12) Uani 1 1 d .
H17 H -0.032212 0.530152 0.867878 0.098 Uiso 1 1 calc R
C18 C 0.1449(3) 0.5145(2) 0.8113(2) 0.0568(7) Uani 1 1 d .
H18 H 0.192522 0.478277 0.845576 0.068 Uiso 1 1 calc R
C19 C 0.5754(3) 0.36422(15) 0.68214(16) 0.0405(5) Uani 1 1 d .
C20 C 0.7038(3) 0.40127(17) 0.72291(19) 0.0480(6) Uani 1 1 d .
H20 H 0.693486 0.448224 0.739734 0.058 Uiso 1 1 calc R
C21 C 0.8483(4) 0.3687(2) 0.7389(2) 0.0584(8) Uani 1 1 d .
H21 H 0.933034 0.394135 0.766683 0.070 Uiso 1 1 calc R
C22 C 0.8676(4) 0.29959(19) 0.7143(2) 0.0619(8) Uani 1 1 d .
H22 H 0.964467 0.278468 0.725712 0.074 Uiso 1 1 calc R
C23 C 0.7431(4) 0.26195(17) 0.6728(2) 0.0556(7) Uani 1 1 d .
H23 H 0.755229 0.215219 0.655802 0.067 Uiso 1 1 calc R
C24 C 0.5980(3) 0.29415(15) 0.65623(17) 0.0444(6) Uani 1 1 d .
C25 C 0.4636(4) 0.25429(16) 0.60947(17) 0.0467(6) Uani 1 1 d .
C26 C 0.1905(3) 0.27338(16) 0.55330(17) 0.0474(6) Uani 1 1 d .
C27 C 0.1542(5) 0.2083(2) 0.5131(2) 0.0691(9) Uani 1 1 d .
H27 H 0.229763 0.173549 0.514741 0.083 Uiso 1 1 calc R
C28 C 0.0033(5) 0.1952(2) 0.4700(3) 0.0848(13) Uani 1 1 d .
H28 H -0.019337 0.151512 0.443476 0.102 Uiso 1 1 calc R
C29 C -0.1101(5) 0.2448(3) 0.4660(3) 0.0806(12) Uani 1 1 d .
H29 H -0.208373 0.234807 0.436340 0.097 Uiso 1 1 calc R
C30 C -0.0799(4) 0.3118(2) 0.5068(2) 0.0595(8) Uani 1 1 d .
C31 C 0.0729(3) 0.32555(16) 0.55052(16) 0.0453(6) Uani 1 1 d .
C32 C 0.0027(3) 0.4386(2) 0.5869(2) 0.0552(7) Uani 1 1 d .
H32 H 0.028649 0.481985 0.613456 0.066 Uiso 1 1 calc R
C33 C -0.1504(4) 0.4283(2) 0.5442(2) 0.0651(9) Uani 1 1 d .
H33 H -0.223112 0.464429 0.542364 0.078 Uiso 1 1 calc R
C34 C -0.1897(4) 0.3648(2) 0.5060(2) 0.0686(10) Uani 1 1 d .
H34 H -0.290808 0.356759 0.479111 0.082 Uiso 1 1 calc R
N1 N 0.3353(3) 0.29486(12) 0.59545(14) 0.0451(5) Uani 1 1 d .
N2 N 0.1098(3) 0.38948(13) 0.59068(15) 0.0452(5) Uani 1 1 d .
O1 O 0.4733(3) 0.19129(12) 0.58674(15) 0.0654(6) Uani 1 1 d .
P1 P 0.38178(7) 0.49415(3) 0.72668(4) 0.03571(13) Uani 1 1 d .
Pd00 Pd 0.34930(2) 0.39223(2) 0.64973(2) 0.03607(7) Uani 1 1 d .

loop_
_atom_site_aniso_label
_atom_site_aniso_U_11
_atom_site_aniso_U_22
_atom_site_aniso_U_33
_atom_site_aniso_U_23
_atom_site_aniso_U_13
_atom_site_aniso_U_12
C1 0.0426(12) 0.0390(13) 0.0362(12) 0.0000(10) 0.0071(10) 0.0019(10)
C2 0.0538(15) 0.0429(15) 0.0457(14) -0.0011(12) 0.0044(12) -0.0003(12)
C3 0.0676(19) 0.063(2) 0.0457(16) -0.0067(15) -0.0072(14) -0.0011(16)
C4 0.080(2) 0.066(2) 0.0425(15) 0.0062(15) 0.0006(15) 0.0171(18)
C5 0.084(2) 0.0532(18) 0.0469(16) 0.0126(14) 0.0123(16) 0.0087(16)
C6 0.0611(17) 0.0420(15) 0.0482(15) 0.0040(12) 0.0112(13) 0.0004(13)
C7 0.0355(11) 0.0414(13) 0.0390(12) 0.0052(10) 0.0042(9) 0.0028(10)
C8 0.0444(13) 0.0491(15) 0.0422(13) 0.0019(11) 0.0087(11) 0.0053(12)
C9 0.0520(15) 0.0409(14) 0.0464(14) 0.0014(11) 0.0115(12) -0.0011(12)
C10 0.0595(17) 0.0396(15) 0.0658(19) 0.0049(13) 0.0114(14) -0.0039(13)
C11 0.0508(16) 0.0568(18) 0.0679(19) 0.0197(16) 0.0151(14) -0.0059(14)
C12 0.0532(16) 0.063(2) 0.0503(16) 0.0131(14) 0.0195(13) 0.0045(14)
C13 0.0366(12) 0.0431(14) 0.0442(13) -0.0100(11) 0.0055(10) -0.0015(11)
C14 0.0468(15) 0.0517(17) 0.068(2) 0.0015(15) 0.0080(14) 0.0046(13)
C15 0.0438(16) 0.058(2) 0.103(3) -0.007(2) 0.0021(18) 0.0075(15)
C16 0.0401(17) 0.086(3) 0.116(4) -0.022(3) 0.014(2) 0.0086(17)
C17 0.0511(18) 0.115(4) 0.086(3) -0.009(3) 0.0295(18) -0.006(2)
C18 0.0466(15) 0.069(2) 0.0566(17) -0.0019(15) 0.0150(13) -0.0033(14)
C19 0.0425(13) 0.0401(13) 0.0391(12) 0.0027(10) 0.0093(10) 0.0050(11)
C20 0.0397(13) 0.0487(16) 0.0547(16) 0.0004(12) 0.0072(12) 0.0035(12)
C21 0.0444(15) 0.062(2) 0.066(2) 0.0052(16) 0.0044(14) 0.0036(14)
C22 0.0466(15) 0.060(2) 0.078(2) 0.0168(17) 0.0105(15) 0.0184(14)
C23 0.0587(17) 0.0451(16) 0.0660(19) 0.0075(14) 0.0195(15) 0.0151(14)
C24 0.0525(15) 0.0394(14) 0.0432(13) 0.0046(11) 0.0145(11) 0.0058(12)
C25 0.0624(16) 0.0396(14) 0.0398(13) 0.0002(11) 0.0143(12) 0.0026(12)
C26 0.0564(15) 0.0427(14) 0.0419(13) -0.0015(11) 0.0079(11) -0.0118(12)
C27 0.084(2) 0.0486(18) 0.071(2) -0.0128(17) 0.0079(18) -0.0143(18)
C28 0.093(3) 0.068(3) 0.085(3) -0.022(2) -0.003(2) -0.031(2)
C29 0.072(2) 0.082(3) 0.079(3) -0.010(2) -0.0055(19) -0.029(2)
C30 0.0517(16) 0.071(2) 0.0512(16) 0.0019(15) 0.0002(13) -0.0170(16)
C31 0.0472(14) 0.0495(15) 0.0379(12) 0.0003(11) 0.0057(10) -0.0124(12)
C32 0.0439(14) 0.0623(19) 0.0564(17) -0.0036(15) 0.0034(12) 0.0039(14)
C33 0.0461(16) 0.082(3) 0.0625(19) 0.0010(18) 0.0012(14) 0.0063(16)
C34 0.0453(16) 0.096(3) 0.0568(19) 0.0020(19) -0.0066(14) -0.0136(18)
N1 0.0515(12) 0.0360(11) 0.0471(12) -0.0036(9) 0.0090(10) -0.0010(10)
N2 0.0407(11) 0.0502(13) 0.0431(12) -0.0005(10) 0.0047(9) -0.0026(10)
O1 0.0869(16) 0.0406(12) 0.0679(15) -0.0129(10) 0.0148(12) 0.0075(11)
P1 0.0379(3) 0.0336(3) 0.0349(3) -0.0008(2) 0.0062(2) 0.0002(2)
Pd00 0.03686(11) 0.03403(11) 0.03653(10) -0.00235(7) 0.00583(7) -0.00012(7)

loop_
_atom_type_symbol
_atom_type_description
_atom_type_scat_dispersion_real
_atom_type_scat_dispersion_imag
_atom_type_scat_source
C C 0.0181 0.0091 'International Tables Vol C Tables 4.2.6.8 and 6.1.1.4'
H H 0.0000 0.0000 'International Tables Vol C Tables 4.2.6.8 and 6.1.1.4'
N N 0.0311 0.0180 'International Tables Vol C Tables 4.2.6.8 and 6.1.1.4'
O O 0.0492 0.0322 'International Tables Vol C Tables 4.2.6.8 and 6.1.1.4'
P P 0.2955 0.4335 'International Tables Vol C Tables 4.2.6.8 and 6.1.1.4'
Pd Pd 0.1215 3.9337 'International Tables Vol C Tables 4.2.6.8 and 6.1.1.4'

loop_
_geom_angle_atom_site_label_1
_geom_angle_atom_site_label_2
_geom_angle_atom_site_label_3
_geom_angle
C2 C1 C6 119.0(3)
C2 C1 P1 124.1(2)
C6 C1 P1 116.9(2)
C1 C2 H2 120.2
C1 C2 C3 119.7(3)
C3 C2 H2 120.2
C2 C3 H3 119.7
C4 C3 C2 120.5(3)
C4 C3 H3 119.7
C3 C4 H4 120.0
C5 C4 C3 119.9(3)
C5 C4 H4 120.0
C4 C5 H5 120.0
C4 C5 C6 119.9(3)
C6 C5 H5 120.0
C1 C6 H6 119.5
C5 C6 C1 120.9(3)
C5 C6 H6 119.5
C8 C7 C9 118.7(3)
C8 C7 P1 119.0(2)
C9 C7 P1 122.2(2)
C7 C8 H8 119.7
C12 C8 C7 120.7(3)
C12 C8 H8 119.7
C7 C9 H9 119.7
C10 C9 C7 120.6(3)
C10 C9 H9 119.7
C9 C10 H10 119.9
C9 C10 C11 120.1(3)
C11 C10 H10 119.9
C10 C11 H11 120.1
C12 C11 C10 119.9(3)
C12 C11 H11 120.1
C8 C12 H12 120.0
C11 C12 C8 120.0(3)
C11 C12 H12 120.0
C14 C13 P1 121.0(2)
C18 C13 C14 118.4(3)
C18 C13 P1 120.5(2)
C13 C14 H14 119.6
C15 C14 C13 120.9(4)
C15 C14 H14 119.6
C14 C15 H15 119.9
C16 C15 C14 120.2(4)
C16 C15 H15 119.9
C15 C16 H16 120.1
C15 C16 C17 119.9(3)
C17 C16 H16 120.1
C16 C17 H17 119.8
C16 C17 C18 120.5(4)
C18 C17 H17 119.8
C13 C18 C17 120.2(4)
C13 C18 H18 119.9
C17 C18 H18 119.9
C20 C19 C24 117.4(3)
C20 C19 Pd00 132.0(2)
C24 C19 Pd00 110.6(2)
C19 C20 H20 119.7
C19 C20 C21 120.5(3)
C21 C20 H20 119.7
C20 C21 H21 119.4
C22 C21 C20 121.2(3)
C22 C21 H21 119.4
C21 C22 H22 120.2
C23 C22 C21 119.6(3)
C23 C22 H22 120.2
C22 C23 H23 120.2
C22 C23 C24 119.7(3)
C24 C23 H23 120.2
C19 C24 C25 118.6(2)
C23 C24 C19 121.5(3)
C23 C24 C25 119.9(3)
N1 C25 C24 111.7(2)
O1 C25 C24 122.4(3)
O1 C25 N1 125.9(3)
C27 C26 C31 119.0(3)
N1 C26 C27 126.4(3)
N1 C26 C31 114.6(2)
C26 C27 H27 120.0
C26 C27 C28 120.1(4)
C28 C27 H27 120.0
C27 C28 H28 119.2
C29 C28 C27 121.7(4)
C29 C28 H28 119.2
C28 C29 H29 119.7
C28 C29 C30 120.6(3)
C30 C29 H29 119.7
C29 C30 C31 118.0(4)
C34 C30 C29 123.9(3)
C34 C30 C31 118.1(3)
C26 C31 C30 120.6(3)
N2 C31 C26 118.6(2)
N2 C31 C30 120.8(3)
C33 C32 H32 118.6
N2 C32 H32 118.6
N2 C32 C33 122.8(3)
C32 C33 H33 120.5
C34 C33 C32 119.0(4)
C34 C33 H33 120.5
C30 C34 H34 119.9
C33 C34 C30 120.3(3)
C33 C34 H34 119.9
C25 N1 C26 125.9(3)
C25 N1 Pd00 117.02(19)
C26 N1 Pd00 116.79(19)
C31 N2 Pd00 110.99(19)
C32 N2 C31 119.0(3)
C32 N2 Pd00 130.0(2)
C1 P1 C13 102.48(12)
C1 P1 Pd00 109.89(9)
C7 P1 C1 108.39(12)
C7 P1 C13 102.95(12)
C7 P1 Pd00 114.66(9)
C13 P1 Pd00 117.45(9)
C19 Pd00 N2 160.43(10)
C19 Pd00 P1 93.46(8)
N1 Pd00 C19 81.68(10)
N1 Pd00 N2 78.99(10)
N1 Pd00 P1 172.16(7)
N2 Pd00 P1 106.09(7)

loop_
_geom_bond_atom_site_label_1
_geom_bond_atom_site_label_2
_geom_bond_distance
C1 C2 1.389(4)
C1 C6 1.391(4)
C1 P1 1.825(3)
C2 H2 0.9300
C2 C3 1.389(4)
C3 H3 0.9300
C3 C4 1.387(5)
C4 H4 0.9300
C4 C5 1.370(5)
C5 H5 0.9300
C5 C6 1.383(4)
C6 H6 0.9300
C7 C8 1.390(4)
C7 C9 1.392(4)
C7 P1 1.820(3)
C8 H8 0.9300
C8 C12 1.390(4)
C9 H9 0.9300
C9 C10 1.382(4)
C10 H10 0.9300
C10 C11 1.388(5)
C11 H11 0.9300
C11 C12 1.378(5)
C12 H12 0.9300
C13 C14 1.390(4)
C13 C18 1.381(4)
C13 P1 1.834(3)
C14 H14 0.9300
C14 C15 1.384(5)
C15 H15 0.9300
C15 C16 1.363(7)
C16 H16 0.9300
C16 C17 1.372(7)
C17 H17 0.9300
C17 C18 1.393(5)
C18 H18 0.9300
C19 C20 1.387(4)
C19 C24 1.404(4)
C19 Pd00 2.038(3)
C20 H20 0.9300
C20 C21 1.396(4)
C21 H21 0.9300
C21 C22 1.373(5)
C22 H22 0.9300
C22 C23 1.372(5)
C23 H23 0.9300
C23 C24 1.397(4)
C24 C25 1.485(4)
C25 N1 1.347(4)
C25 O1 1.243(4)
C26 C27 1.393(4)
C26 C31 1.421(4)
C26 N1 1.392(4)
C27 H27 0.9300
C27 C28 1.407(6)
C28 H28 0.9300
C28 C29 1.359(6)
C29 H29 0.9300
C29 C30 1.424(6)
C30 C31 1.426(4)
C30 C34 1.386(6)
C31 N2 1.375(4)
C32 H32 0.9300
C32 C33 1.413(4)
C32 N2 1.312(4)
C33 H33 0.9300
C33 C34 1.357(6)
C34 H34 0.9300
N1 Pd00 2.023(2)
N2 Pd00 2.154(2)
P1 Pd00 2.2823(6)
